data_4304742
loop_
_publ_author_name
'Keisuke Umakoshi'
'Takashi Kojima'
'Keizo Saito'
'Seiji Akatsu'
'Masayoshi Onishi'
'Shoji Ishizaka'
'Noboru Kitamura'
'Yoshihide Nakao'
'Shigeyoshi Sakaki'
'Yoshiki Ozawa'

_publ_contact_author_address
;
     Department of Applied Chemistry
 Faculty of Engineering
 Nagasaki University
 Bunkyo-machi, Nagasaki 852-8521
 Japan
;
_publ_contact_author_email ' kumks@nagasaki-u.ac.jp '
_publ_contact_author_fax ' +81-95-819-2672 '
_publ_contact_author_name ' Prof. Keisuke Umakoshi '
_publ_contact_author_phone ' +81-95-819-2672 '
_publ_section_title
;
Heteropolynuclear Complexes of 3,5-Dimethylpyrazolate [Pt2M4(Me2pz)8] (M =
Ag, Cu). Highly Luminescent Character of the Triplet Excited State Based on
Mixed-Metal Cores
;
_journal_name_full 'Inorganic Chemistry'
_journal_page_first 5033
_journal_page_last 5035
_journal_paper_doi 10.1021/ic702310t
_journal_volume 47
_journal_year 2008
_chemical_formula_moiety 'C20 H30 N8 Pt'
_chemical_formula_sum 'C20 H30 N8 Pt'
_chemical_formula_weight 577.60
_space_group_IT_number 15
_symmetry_cell_setting monoclinic
_symmetry_Int_Tables_number 15
_symmetry_space_group_name_Hall '-C 2yc'
_symmetry_space_group_name_H-M 'C 1 2/c 1'
_cell_angle_alpha 90
_cell_angle_beta 100.3796(4)
_cell_angle_gamma 90
_cell_formula_units_Z 8
_cell_length_a 17.285(1)
_cell_length_b 15.753(2)
_cell_length_c 17.4782(3)
_cell_measurement_reflns_used 11781
_cell_measurement_temperature 296.2
_cell_measurement_theta_max 27.5
_cell_measurement_theta_min 3.1
_cell_volume 4681.3(7)
_computing_cell_refinement D*TREK
_computing_data_collection D*TREK
_computing_data_reduction 'teXsan Ver. 1.11'
_computing_publication_material 'teXsan Ver. 1.11'
_computing_structure_refinement 'teXsan Ver. 1.10'
_computing_structure_solution 'DIRDIF94 (PATTY)'
_diffrn_measured_fraction_theta_full 0.9675
_diffrn_measured_fraction_theta_max 0.9675
_diffrn_measurement_device_type 'Quantum CCD/Rigaku AFC7'
_diffrn_measurement_method \w
_diffrn_radiation_type 'Mo K\a'
_diffrn_radiation_wavelength 0.7107
_diffrn_reflns_av_R_equivalents 0.021
_diffrn_reflns_limit_h_max 21
_diffrn_reflns_limit_h_min -22
_diffrn_reflns_limit_k_max 20
_diffrn_reflns_limit_k_min -20
_diffrn_reflns_limit_l_max 22
_diffrn_reflns_limit_l_min -22
_diffrn_reflns_number 20081
_diffrn_reflns_theta_full 27.49
_diffrn_reflns_theta_max 27.49
_exptl_absorpt_coefficient_mu 5.993
_exptl_absorpt_correction_T_max 0.166
_exptl_absorpt_correction_T_min 0.111
_exptl_absorpt_correction_type multi-scan
_exptl_absorpt_process_details '(Jacobson, 1998)'
_exptl_crystal_colour colorless
_exptl_crystal_density_diffrn 1.639
_exptl_crystal_density_method 'not measured'
_exptl_crystal_description prism
_exptl_crystal_size_max 0.400
_exptl_crystal_size_mid 0.400
_exptl_crystal_size_min 0.300
_refine_diff_density_max 0.76
_refine_diff_density_min -2.32
_refine_ls_extinction_method none
_refine_ls_goodness_of_fit_ref 1.014
_refine_ls_hydrogen_treatment constr
_refine_ls_number_parameters 270
_refine_ls_number_reflns 5204
_refine_ls_R_factor_gt 0.0255
_refine_ls_shift/su_max 0.0076
_refine_ls_structure_factor_coef Fsqd
_refine_ls_weighting_details 'w = 1/[\s^2^(Fo^2^) + (0.05000(Max(Fo^2^,0) + 2Fc^2^)/3)^2^]'
_refine_ls_weighting_scheme calc
_refine_ls_wR_factor_ref 0.0694
_reflns_number_gt 4407
_reflns_number_total 5204
_reflns_threshold_expression F^2^>2.0\s(F^2^)
_cod_data_source_file ic702310t-file003_2.cif
_cod_data_source_block Pt2dmpz4dmpzH4
_cod_depositor_comments
;

2021-12-16
Z value and formula fixed to values more according to usual
chemical conventions.                 miguel
;
_cod_original_formula_weight 1155.20
_cod_original_formula_moiety 'C40 H60 N16 Pt2 '
_cod_original_formula_units_Z 4
_cod_original_cell_volume 4681.2(5)
_cod_original_formula_sum 'C40 H60 N16 Pt2 '
_cod_database_code 4304742

loop_
_symmetry_equiv_pos_as_xyz
x,y,z
-x,y,1/2-z
-x,-y,-z
x,-y,1/2+z
1/2+x,1/2+y,z
1/2-x,1/2+y,1/2-z
1/2-x,1/2-y,-z
1/2+x,1/2-y,1/2+z

loop_
_atom_site_label
_atom_site_type_symbol
_atom_site_fract_x
_atom_site_fract_y
_atom_site_fract_z
_atom_site_U_iso_or_equiv
_atom_site_adp_type
_atom_site_occupancy
_atom_site_calc_flag
_atom_site_refinement_flags
_atom_site_disorder_assembly
_atom_site_disorder_group
Pt1 Pt 0.099190(6) 0.244571(6) 0.312594(6) 0.02857(4) Uani 1.00 d . . .
N11 N 0.0869(2) 0.3700(2) 0.3298(2) 0.0358(7) Uani 1.00 d . . .
N12 N 0.0171(2) 0.4034(2) 0.3402(2) 0.0388(7) Uani 1.00 d . . .
N21 N 0.0473(2) 0.2204(2) 0.4041(1) 0.0356(7) Uani 1.00 d . . .
N22 N -0.0145(2) 0.1658(2) 0.3993(1) 0.0398(7) Uani 1.00 d . . .
N31 N 0.1112(2) 0.1191(2) 0.2972(2) 0.0361(7) Uani 1.00 d . . .
N32 N 0.0829(2) 0.0813(2) 0.2282(2) 0.0383(7) Uani 1.00 d . . .
N41 N 0.1529(2) 0.2675(2) 0.2212(2) 0.0350(7) Uani 1.00 d . . .
N42 N 0.1196(2) 0.3205(2) 0.1629(1) 0.0401(7) Uani 1.00 d . . .
C13 C 0.0254(2) 0.4869(2) 0.3524(2) 0.051(1) Uani 1.00 d . . .
C14 C 0.1024(3) 0.5082(2) 0.3510(2) 0.056(1) Uani 1.00 d . . .
C15 C 0.1399(2) 0.4335(2) 0.3364(2) 0.0436(9) Uani 1.00 d . . .
C16 C -0.0420(3) 0.5419(3) 0.3635(3) 0.081(2) Uani 1.00 d . . .
C17 C 0.2238(2) 0.4202(3) 0.3311(3) 0.067(1) Uani 1.00 d . . .
C23 C -0.0371(2) 0.1632(2) 0.4684(2) 0.052(1) Uani 1.00 d . . .
C24 C 0.0109(2) 0.2155(3) 0.5197(2) 0.054(1) Uani 1.00 d . . .
C25 C 0.0632(2) 0.2509(2) 0.4778(2) 0.0415(9) Uani 1.00 d . . .
C26 C -0.1053(3) 0.1090(4) 0.4811(3) 0.083(2) Uani 1.00 d . . .
C27 C 0.1301(2) 0.3099(3) 0.5039(2) 0.062(1) Uani 1.00 d . . .
C33 C 0.0975(2) -0.0022(2) 0.2355(2) 0.0459(9) Uani 1.00 d . . .
C34 C 0.1367(2) -0.0186(2) 0.3102(2) 0.0480(10) Uani 1.00 d . . .
C35 C 0.1438(2) 0.0591(2) 0.3479(2) 0.0405(8) Uani 1.00 d . . .
C36 C 0.0701(2) -0.0618(3) 0.1696(3) 0.066(1) Uani 1.00 d . . .
C37 C 0.1809(3) 0.0799(3) 0.4294(2) 0.059(1) Uani 1.00 d . . .
C43 C 0.1674(2) 0.3235(2) 0.1101(2) 0.050(1) Uani 1.00 d . . .
C44 C 0.2327(2) 0.2730(3) 0.1361(2) 0.056(1) Uani 1.00 d . . .
C45 C 0.2214(2) 0.2383(2) 0.2054(2) 0.0447(9) Uani 1.00 d . . .
C46 C 0.1477(3) 0.3744(3) 0.0381(3) 0.076(2) Uani 1.00 d . . .
C47 C 0.2743(2) 0.1805(3) 0.2591(3) 0.071(1) Uani 1.00 d . . .
H12 H -0.054(3) 0.363(3) 0.337(3) 0.07(1) Uiso 1.00 calc . . .
H14 H 0.1251 0.5642 0.3584 0.0670 Uiso 1.00 calc . . .
H16a H -0.0252 0.5993 0.3724 0.0994 Uiso 1.00 calc . . .
H16b H -0.0826 0.5392 0.3195 0.0994 Uiso 1.00 calc . . .
H16c H -0.0624 0.5229 0.4084 0.0994 Uiso 1.00 calc . . .
H17a H 0.2477 0.3818 0.3706 0.0809 Uiso 1.00 calc . . .
H17b H 0.2280 0.3970 0.2815 0.0809 Uiso 1.00 calc . . .
H17c H 0.2515 0.4728 0.3376 0.0809 Uiso 1.00 calc . . .
H22 H -0.058(3) 0.126(3) 0.330(3) 0.08(1) Uiso 1.00 calc . . .
H24 H 0.0089 0.2259 0.5736 0.0645 Uiso 1.00 calc . . .
H26a H -0.1139 0.1140 0.5325 0.1038 Uiso 1.00 calc . . .
H26b H -0.1516 0.1257 0.4457 0.1038 Uiso 1.00 calc . . .
H26c H -0.0946 0.0506 0.4707 0.1038 Uiso 1.00 calc . . .
H27a H 0.1786 0.2832 0.4985 0.0747 Uiso 1.00 calc . . .
H27b H 0.1241 0.3604 0.4735 0.0747 Uiso 1.00 calc . . .
H27c H 0.1328 0.3247 0.5574 0.0747 Uiso 1.00 calc . . .
H34 H 0.1558 -0.0722 0.3313 0.0584 Uiso 1.00 calc . . .
H36a H 0.0143 -0.0601 0.1554 0.0818 Uiso 1.00 calc . . .
H36b H 0.0929 -0.0477 0.1259 0.0818 Uiso 1.00 calc . . .
H36c H 0.0852 -0.1190 0.1853 0.0818 Uiso 1.00 calc . . .
H37a H 0.2007 0.0292 0.4564 0.0718 Uiso 1.00 calc . . .
H37b H 0.2239 0.1182 0.4299 0.0718 Uiso 1.00 calc . . .
H37c H 0.1438 0.1053 0.4565 0.0718 Uiso 1.00 calc . . .
H44 H 0.2773 0.2646 0.1111 0.0663 Uiso 1.00 calc . . .
H46a H 0.1422 0.4326 0.0496 0.0931 Uiso 1.00 calc . . .
H46b H 0.1881 0.3688 0.0071 0.0931 Uiso 1.00 calc . . .
H46c H 0.0993 0.3547 0.0073 0.0931 Uiso 1.00 calc . . .
H47a H 0.2482 0.1292 0.2672 0.0843 Uiso 1.00 calc . . .
H47b H 0.3202 0.1671 0.2375 0.0843 Uiso 1.00 calc . . .
H47c H 0.2913 0.2077 0.3082 0.0843 Uiso 1.00 calc . . .

loop_
_atom_site_aniso_label
_atom_site_aniso_U_11
_atom_site_aniso_U_22
_atom_site_aniso_U_33
_atom_site_aniso_U_12
_atom_site_aniso_U_13
_atom_site_aniso_U_23
Pt1 0.02539(8) 0.03238(8) 0.02775(9) -0.00073(4) 0.00429(6) -0.00145(4)
N11 0.034(1) 0.036(1) 0.039(1) -0.0025(10) 0.011(1) -0.006(1)
N12 0.037(1) 0.038(1) 0.041(1) 0.003(1) 0.008(1) -0.008(1)
N21 0.034(1) 0.041(1) 0.031(1) -0.003(1) 0.003(1) 0.002(1)
N22 0.036(1) 0.047(1) 0.037(1) -0.007(1) 0.005(1) 0.008(1)
N31 0.035(1) 0.033(1) 0.040(1) 0.0020(10) 0.006(1) -0.003(1)
N32 0.032(1) 0.040(1) 0.041(1) 0.0036(10) 0.003(1) -0.009(1)
N41 0.032(1) 0.041(1) 0.034(1) 0.001(1) 0.011(1) 0.000(1)
N42 0.037(1) 0.045(1) 0.039(1) -0.003(1) 0.009(1) 0.006(1)
C13 0.060(2) 0.041(2) 0.053(2) 0.003(1) 0.014(2) -0.013(1)
C14 0.069(3) 0.040(2) 0.063(2) -0.010(2) 0.018(2) -0.012(2)
C15 0.045(2) 0.039(2) 0.048(2) -0.010(1) 0.014(2) -0.008(1)
C16 0.086(3) 0.061(3) 0.098(4) 0.026(2) 0.020(3) -0.019(2)
C17 0.050(2) 0.061(2) 0.093(3) -0.020(2) 0.022(2) -0.014(2)
C23 0.049(2) 0.061(2) 0.047(2) -0.005(2) 0.014(2) 0.019(2)
C24 0.064(2) 0.068(2) 0.032(2) 0.001(2) 0.014(2) 0.006(2)
C25 0.044(2) 0.052(2) 0.028(2) 0.001(1) 0.006(1) -0.001(1)
C26 0.075(3) 0.103(4) 0.079(3) -0.024(3) 0.034(3) 0.028(3)
C27 0.061(2) 0.083(3) 0.040(2) -0.012(2) 0.002(2) -0.018(2)
C33 0.033(2) 0.040(2) 0.066(2) 0.001(1) 0.011(2) -0.014(1)
C34 0.041(2) 0.035(2) 0.068(2) 0.004(1) 0.009(2) 0.002(1)
C35 0.035(2) 0.036(2) 0.049(2) 0.000(1) 0.004(1) 0.005(1)
C36 0.051(2) 0.057(2) 0.089(3) -0.004(2) 0.014(2) -0.033(2)
C37 0.060(2) 0.054(2) 0.055(2) 0.000(2) -0.012(2) 0.012(2)
C43 0.051(2) 0.060(2) 0.042(2) -0.009(2) 0.016(2) 0.004(2)
C44 0.050(2) 0.070(2) 0.055(2) -0.004(2) 0.030(2) -0.007(2)
C45 0.037(2) 0.053(2) 0.046(2) 0.005(1) 0.016(2) -0.004(1)
C46 0.083(3) 0.094(4) 0.053(2) -0.012(3) 0.020(2) 0.019(2)
C47 0.048(2) 0.088(3) 0.079(3) 0.026(2) 0.015(2) 0.015(2)

loop_
_atom_type_symbol
_atom_type_description
_atom_type_scat_dispersion_real
_atom_type_scat_dispersion_imag
_atom_type_scat_source
C C 0.003 0.002
;International Tables for Crystallography
(1992, Vol. C, Tables 4.2.6.8 and 6.1.1.1)
;
H H 0.000 0.000
;International Tables for Crystallography
(1992, Vol. C, Table 6.1.1.2)
;
N N 0.006 0.003
;International Tables for Crystallography
(1992, Vol. C, Tables 4.2.6.8 and 6.1.1.1)
;
Pt Pt -1.703 8.390
;International Tables for Crystallography
(1992, Vol. C, Tables 4.2.6.8 and 6.1.1.1)
;

loop_
_geom_angle_atom_site_label_1
_geom_angle_atom_site_label_2
_geom_angle_atom_site_label_3
_geom_angle
_geom_angle_site_symmetry_1
_geom_angle_site_symmetry_2
_geom_angle_site_symmetry_3
_geom_angle_publ_flag
N11 PT1 N21 89.6(1) . . . yes
N11 PT1 N31 179.07(10) . . . yes
N11 PT1 N41 91.1(1) . . . yes
N21 PT1 N31 89.5(1) . . . yes
N21 PT1 N41 178.99(9) . . . yes
N31 PT1 N41 89.8(1) . . . yes
PT1 N11 N12 121.4(2) . . . yes
PT1 N11 C15 130.7(2) . . . yes
N12 N11 C15 107.9(3) . . . yes
N11 N12 C13 109.3(3) . . . yes
PT1 N21 N22 121.9(2) . . . yes
PT1 N21 C25 130.3(2) . . . yes
N22 N21 C25 107.8(3) . . . yes
N21 N22 C23 108.5(3) . . . yes
PT1 N31 N32 121.5(2) . . . yes
PT1 N31 C35 130.0(2) . . . yes
N32 N31 C35 108.6(3) . . . yes
N31 N32 C33 108.4(3) . . . yes
PT1 N41 N42 120.5(2) . . . yes
PT1 N41 C45 130.5(3) . . . yes
N42 N41 C45 109.0(3) . . . yes
N41 N42 C43 107.7(3) . . . yes
N12 C13 C14 108.3(3) . . . yes
N12 C13 C16 121.8(4) . . . yes
C14 C13 C16 129.9(4) . . . yes
C13 C14 C15 106.3(3) . . . yes
N11 C15 C14 108.2(3) . . . yes
N11 C15 C17 123.1(3) . . . yes
C14 C15 C17 128.7(3) . . . yes
N22 C23 C24 109.2(3) . . . yes
N22 C23 C26 121.0(4) . . . yes
C24 C23 C26 129.8(4) . . . yes
C23 C24 C25 105.8(3) . . . yes
N21 C25 C24 108.7(3) . . . yes
N21 C25 C27 121.8(3) . . . yes
C24 C25 C27 129.5(3) . . . yes
N32 C33 C34 109.0(3) . . . yes
N32 C33 C36 121.0(3) . . . yes
C34 C33 C36 130.0(3) . . . yes
C33 C34 C35 105.6(3) . . . yes
N31 C35 C34 108.5(3) . . . yes
N31 C35 C37 122.1(3) . . . yes
C34 C35 C37 129.4(3) . . . yes
N42 C43 C44 108.6(3) . . . yes
N42 C43 C46 121.7(4) . . . yes
C44 C43 C46 129.7(4) . . . yes
C43 C44 C45 106.2(3) . . . yes
N41 C45 C44 108.4(3) . . . yes
N41 C45 C47 122.8(4) . . . yes
C44 C45 C47 128.8(4) . . . yes

loop_
_geom_bond_atom_site_label_1
_geom_bond_atom_site_label_2
_geom_bond_distance
_geom_bond_site_symmetry_1
_geom_bond_site_symmetry_2
_geom_bond_publ_flag
PT1 PT1 3.7205(3) . 2_555 yes
PT1 N11 2.015(3) . . yes
PT1 N21 2.007(3) . . yes
PT1 N31 2.010(3) . . yes
PT1 N41 2.020(3) . . yes
N11 N12 1.357(4) . . yes
N11 C15 1.348(4) . . yes
N12 C13 1.337(4) . . yes
N21 N22 1.362(4) . . yes
N21 C25 1.355(4) . . yes
N22 C23 1.337(4) . . yes
N31 N32 1.355(4) . . yes
N31 C35 1.347(4) . . yes
N32 C33 1.340(4) . . yes
N41 N42 1.363(4) . . yes
N41 C45 1.344(5) . . yes
N42 C43 1.347(4) . . yes
C13 C14 1.377(6) . . yes
C13 C16 1.492(5) . . yes
C14 C15 1.389(5) . . yes
C15 C17 1.484(6) . . yes
C23 C24 1.379(5) . . yes
C23 C26 1.502(6) . . yes
C24 C25 1.380(5) . . yes
C25 C27 1.489(5) . . yes
C33 C34 1.384(5) . . yes
C33 C36 1.495(5) . . yes
C34 C35 1.386(5) . . yes
C35 C37 1.489(5) . . yes
C43 C44 1.388(6) . . yes
C43 C46 1.480(5) . . yes
C44 C45 1.375(6) . . yes
C45 C47 1.495(5) . . yes

loop_
_geom_contact_atom_site_label_1
_geom_contact_atom_site_label_2
_geom_contact_distance
_geom_contact_site_symmetry_1
_geom_contact_site_symmetry_2
_geom_contact_publ_flag
C17 C36 3.577(6) . 6_555 ?
C24 C36 3.578(5) . 4_555 ?
